data_7231069
loop_
_publ_author_name
'DUFAYE, Maxime'
'Duval, Sylvain'
'Hirsou, Bastien'
'Stoclet, Gr\'egory'
'Loiseau, Thierry'

_publ_section_title
;
 Complexation of tetravalent uranium cations by the As4W40O140 cryptand
;
_journal_name_full CrystEngComm
_journal_paper_doi 10.1039/C8CE00873F
_journal_year 2018
_chemical_formula_moiety 'As4 Na4.35 O155.2 U2 W40, Na O6, 38.55(O0.55)'
_chemical_formula_sum 'As4 Na5.35 O182.4 U2 W40'
_chemical_formula_weight 11171.14
_space_group_crystal_system tetragonal
_space_group_IT_number 82
_space_group_name_Hall 'I -4'
_space_group_name_H-M_alt 'I -4'
_symmetry_space_group_name_Hall 'I -4'
_symmetry_space_group_name_H-M 'I -4'
_audit_creation_date 2017-03-21
_audit_creation_method
;
Olex2 1.2
(compiled 2017.03.02 svn.r3394 for OlexSys, GUI svn.r5324)
;
_audit_update_record
;
2018-04-05 deposited with the CCDC.
2018-07-03 downloaded from the CCDC.
;
_cell_angle_alpha 90
_cell_angle_beta 90
_cell_angle_gamma 90
_cell_formula_units_Z 2
_cell_length_a 19.8185(5)
_cell_length_b 19.8185(5)
_cell_length_c 26.1867(6)
_cell_measurement_reflns_used 4904
_cell_measurement_temperature 99.96
_cell_measurement_theta_max 24.54
_cell_measurement_theta_min 2.43
_cell_volume 10285.4(4)
_computing_molecular_graphics 'Olex2 (Dolomanov et al., 2009)'
_computing_publication_material 'Olex2 (Dolomanov et al., 2009)'
_computing_structure_refinement 'XL (Sheldrick, 2008)'
_diffrn_ambient_temperature 99.96
_diffrn_measured_fraction_theta_full 1.000
_diffrn_measured_fraction_theta_max 0.996
_diffrn_measurement_device_type 'Bruker APEX-II CCD'
_diffrn_measurement_method '\f and \w scans'
_diffrn_radiation_type MoK\a
_diffrn_radiation_wavelength 0.71073
_diffrn_reflns_av_R_equivalents 0.0576
_diffrn_reflns_av_unetI/netI 0.0920
_diffrn_reflns_Laue_measured_fraction_full 1.000
_diffrn_reflns_Laue_measured_fraction_max 0.996
_diffrn_reflns_limit_h_max 24
_diffrn_reflns_limit_h_min -21
_diffrn_reflns_limit_k_max 24
_diffrn_reflns_limit_k_min -20
_diffrn_reflns_limit_l_max 28
_diffrn_reflns_limit_l_min -32
_diffrn_reflns_number 26582
_diffrn_reflns_point_group_measured_fraction_full 0.991
_diffrn_reflns_point_group_measured_fraction_max 0.980
_diffrn_reflns_theta_full 25.242
_diffrn_reflns_theta_max 26.412
_diffrn_reflns_theta_min 1.555
_exptl_absorpt_coefficient_mu 24.579
_exptl_absorpt_correction_T_max 0.7454
_exptl_absorpt_correction_T_min 0.4086
_exptl_absorpt_correction_type numerical
_exptl_absorpt_process_details 'SADABS numerical'
_exptl_crystal_colour brown
_exptl_crystal_colour_primary brown
_exptl_crystal_density_diffrn 3.607
_exptl_crystal_description block
_exptl_crystal_F_000 9588
_exptl_crystal_recrystallization_method 'crystallized from slow evaporation of the solvent'
_exptl_crystal_size_max 0.15
_exptl_crystal_size_mid 0.05
_exptl_crystal_size_min 0.05
_refine_diff_density_max 1.415
_refine_diff_density_min -2.392
_refine_diff_density_rms 0.301
_refine_ls_abs_structure_details
;
 Flack x determined using 3024 quotients [(I+)-(I-)]/[(I+)+(I-)]
 (Parsons, Flack and Wagner, Acta Cryst. B69 (2013) 249-259).
;
_refine_ls_abs_structure_Flack 0.041(13)
_refine_ls_extinction_method none
_refine_ls_goodness_of_fit_ref 0.994
_refine_ls_hydrogen_treatment undef
_refine_ls_matrix_type full
_refine_ls_number_parameters 537
_refine_ls_number_reflns 10354
_refine_ls_number_restraints 1
_refine_ls_restrained_S_all 0.994
_refine_ls_R_factor_all 0.0743
_refine_ls_R_factor_gt 0.0457
_refine_ls_shift/su_max 0.001
_refine_ls_shift/su_mean 0.000
_refine_ls_structure_factor_coef Fsqd
_refine_ls_weighting_details 'w=1/[\s^2^(Fo^2^)+(0.0451P)^2^] where P=(Fo^2^+2Fc^2^)/3'
_refine_ls_weighting_scheme calc
_refine_ls_wR_factor_gt 0.0917
_refine_ls_wR_factor_ref 0.1017
_reflns_Friedel_coverage 0.920
_reflns_Friedel_fraction_full 0.983
_reflns_Friedel_fraction_max 0.962
_reflns_number_gt 7806
_reflns_number_total 10354
_reflns_threshold_expression 'I > 2\s(I)'
_cod_data_source_file c8ce00873f2.cif
_cod_data_source_block hb44c_sq
_cod_original_cell_volume 10285.4(6)
_cod_original_formula_sum 'As4 Na5.35 O182.40 U2 W40'
_cod_database_code 7231069
_shelx_shelxl_version_number 2014/7
_shelx_space_group_comment
;
The symmetry employed for this shelxl refinement is uniquely defined
by the following loop, which should always be used as a source of
symmetry information in preference to the above space-group names.
They are only intended as comments.
;
_olex2_refinement_description
;
1. Restrained distances
 U1-OW20_$1
 2.5 with sigma of 0.01
2. Others
 Fixed Sof: U1(0.5) Na3(0.1375) OW19(0.3) OW17(0.3) Na1(0.5) OW20(0.5)
 Na4(0.45) OW2(0.75) OW1(0.75) O36(0.25) OW14(0.5) OW15(0.5) OW13(0.5)
 OW8(0.25) OW12(0.25) OW16(0.25) OW11(0.25) OW18(0.25) OW3(0.25) OW4(0.25)
 O37(0.25) OW10(0.25)
;
_olex2_exptl_crystal_mounting_method 'Mounted on a mitegen loop'
_olex2_submission_special_instructions 'No special instructions were received'

loop_
_space_group_symop_operation_xyz
'x, y, z'
'y, -x, -z'
'-x, -y, z'
'-y, x, -z'
'x+1/2, y+1/2, z+1/2'
'y+1/2, -x+1/2, -z+1/2'
'-x+1/2, -y+1/2, z+1/2'
'-y+1/2, x+1/2, -z+1/2'

loop_
_atom_site_label
_atom_site_type_symbol
_atom_site_fract_x
_atom_site_fract_y
_atom_site_fract_z
_atom_site_U_iso_or_equiv
_atom_site_adp_type
_atom_site_occupancy
_atom_site_site_symmetry_order
_atom_site_calc_flag
_atom_site_refinement_flags_posn
_atom_site_refinement_flags_adp
_atom_site_refinement_flags_occupancy
W9 W -0.66044(6) -0.51848(6) -0.32025(5) 0.0254(3) Uani 1 1 d . . .
W6 W -0.87662(7) -0.81587(6) -0.32145(5) 0.0286(3) Uani 1 1 d . . .
W10 W -0.82113(6) -0.47141(6) -0.24973(5) 0.0248(3) Uani 1 1 d . . .
W8 W -0.70920(6) -0.60587(7) -0.20216(5) 0.0294(3) Uani 1 1 d . . .
W4 W -0.72831(7) -0.58091(6) -0.42816(5) 0.0294(3) Uani 1 1 d . . .
W5 W -0.83618(7) -0.73057(6) -0.42887(5) 0.0324(3) Uani 1 1 d . . .
W7 W -0.80958(7) -0.74367(6) -0.20265(5) 0.0294(3) Uani 1 1 d . . .
W1 W -0.60523(7) -0.66921(7) -0.36759(5) 0.0333(3) Uani 1 1 d . . .
W3 W -0.65008(6) -0.75374(7) -0.24669(6) 0.0362(3) Uani 1 1 d . . .
W2 W -0.71620(7) -0.82192(7) -0.36841(6) 0.0401(4) Uani 1 1 d . . .
As1 As -0.78549(14) -0.65468(14) -0.31666(11) 0.0220(7) Uani 1 1 d . . .
U1 U -0.91732(15) -0.55828(14) -0.37457(11) 0.0474(7) Uani 0.5 1 d D . .
O4 O -0.6518(11) -0.7476(10) -0.3813(8) 0.036(5) Uani 1 1 d . . .
O27 O -0.6588(9) -0.5672(9) -0.2546(7) 0.025(4) Uani 1 1 d . . .
O15 O -0.7435(9) -0.6856(8) -0.2611(6) 0.020(4) Uani 1 1 d . . .
O16 O -0.6058(10) -0.4525(11) -0.3102(7) 0.032(5) Uani 1 1 d . . .
O8 O -0.6337(10) -0.6313(10) -0.4258(7) 0.033(5) Uiso 1 1 d . . .
O19 O -0.7636(11) -0.6677(10) -0.4436(7) 0.034(5) Uani 1 1 d . . .
O29 O -0.8896(10) -0.6667(10) -0.4078(8) 0.036(5) Uani 1 1 d . . .
O7 O -0.5895(10) -0.5840(11) -0.3388(7) 0.036(5) Uani 1 1 d . . .
O5 O -0.6878(11) -0.8099(10) -0.2945(8) 0.043(6) Uani 1 1 d . . .
O28 O -0.8058(10) -0.5485(11) -0.4088(9) 0.038(6) Uani 1 1 d . . .
O9 O -0.7640(12) -0.8011(10) -0.4287(9) 0.044(6) Uani 1 1 d . . .
O34 O -0.8155(10) -0.3800(11) -0.2744(7) 0.031(5) Uani 1 1 d . . .
O31 O -0.7862(9) -0.5563(10) -0.2260(7) 0.028(5) Uani 1 1 d . . .
O10 O -0.7923(11) -0.8639(10) -0.3384(8) 0.040(6) Uani 1 1 d . . .
O24 O -0.8442(11) -0.7809(11) -0.1525(8) 0.042(6) Uani 1 1 d . . .
O23 O -0.8334(10) -0.8038(10) -0.2560(8) 0.034(5) Uani 1 1 d . . .
O30 O -0.9315(10) -0.7518(10) -0.3027(7) 0.029(5) Uani 1 1 d . . .
O32 O -0.7412(10) -0.4856(10) -0.3019(7) 0.028(5) Uani 1 1 d . . .
O12 O -0.6434(11) -0.6771(11) -0.2020(8) 0.045(6) Uani 1 1 d . . .
O20 O -0.8650(10) -0.7485(10) -0.4897(8) 0.037(5) Uani 1 1 d . . .
O38 O -1.0000 -0.5000 -0.4124(13) 0.057(9) Uiso 1 2 d S T P
O2 O -0.6676(13) -0.8910(10) -0.3856(9) 0.052(7) Uani 1 1 d . . .
O17 O -0.6772(9) -0.5106(9) -0.3923(7) 0.025(5) Uani 1 1 d . . .
O21 O -0.8838(11) -0.8006(9) -0.3932(7) 0.031(5) Uani 1 1 d . . .
O13 O -0.7122(10) -0.6220(10) -0.3474(7) 0.029(5) Uani 1 1 d . . .
O6 O -0.6063(10) -0.7010(12) -0.2946(9) 0.049(6) Uani 1 1 d . . .
O33 O -0.8819(10) -0.4616(12) -0.2013(8) 0.044(6) Uani 1 1 d . . .
O25 O -0.7728(10) -0.6670(9) -0.1674(7) 0.025(5) Uani 1 1 d . . .
O35 O -0.8752(11) -0.5002(11) -0.2977(8) 0.041(6) Uani 1 1 d . . .
Na2 Na -0.5000 -0.5000 -0.5000 0.033(6) Uani 1 4 d S T P
OW6 O -0.5000 -0.5000 -0.4084(10) 0.033(7) Uani 1 2 d S T P
OW5 O -0.5408(10) -0.6093(10) -0.5006(7) 0.031(5) Uani 1 1 d . . .
O11 O -0.7209(11) -0.7837(10) -0.2007(7) 0.036(5) Uani 1 1 d . . .
O14 O -0.7915(10) -0.7355(10) -0.3492(8) 0.038(6) Uani 1 1 d . . .
O18 O -0.7177(11) -0.5481(10) -0.4890(8) 0.040(6) Uani 1 1 d . . .
O22 O -0.9262(12) -0.8864(10) -0.3109(9) 0.046(6) Uani 1 1 d . . .
O3 O -0.5845(12) -0.8002(11) -0.2221(8) 0.047(6) Uani 1 1 d . . .
O1 O -0.5241(12) -0.6936(11) -0.3865(9) 0.049(6) Uani 1 1 d . . .
O26 O -0.6849(11) -0.5612(10) -0.1511(8) 0.040(6) Uani 1 1 d . . .
Na3 Na -1.0000 -0.5000 -0.2500 0.016(8) Uiso 0.55 4 d S T P
OW19 O -1.105(4) -0.424(4) -0.512(3) 0.06(2) Uiso 0.3 1 d . . .
OW17 O -1.026(5) -0.284(5) -0.564(4) 0.08(3) Uiso 0.3 1 d . . .
OW7 O -0.6285(12) -0.5987(12) -0.5857(9) 0.053(7) Uiso 1 1 d . . .
Na1 Na -0.8799(16) -0.5868(16) -0.1574(12) 0.068(9) Uani 0.5 1 d . . .
OW20 O -1.061(4) -0.452(4) -0.4683(8) 0.14(3) Uiso 0.5 1 d D . .
Na4 Na -1.0314(11) -0.4755(11) -0.2881(8) 0.016(5) Uiso 0.45 1 d . . .
OW2 O -0.912(2) -0.667(3) -0.097(2) 0.12(2) Uani 0.75 1 d . . .
OW1 O -0.812(3) -0.529(2) -0.0965(17) 0.108(17) Uani 0.75 1 d . . .
O36 O -1.0000 -0.5000 -0.322(2) 0.037(14) Uiso 0.5 2 d S T P
OW9 O -0.695(2) -0.708(2) -0.5324(14) 0.115(13) Uiso 1 1 d . . .
OW14 O -0.8867(19) -0.9968(18) -0.2471(15) 0.029(9) Uiso 0.5 1 d . . .
OW15 O -0.750(2) -0.941(2) -0.2469(19) 0.055(13) Uiso 0.5 1 d . . .
OW13 O -0.949(2) -1.038(2) -0.3420(18) 0.052(13) Uiso 0.5 1 d . . .
OW8 O -0.811(4) -0.662(4) -0.599(3) 0.029(19) Uiso 0.25 1 d . . .
OW12 O -0.942(5) -0.907(5) -0.452(3) 0.04(2) Uiso 0.25 1 d . . .
OW16 O -1.008(4) -0.209(4) -0.649(3) 0.04(2) Uiso 0.25 1 d . . .
OW11 O -0.983(4) -0.870(4) -0.459(3) 0.03(2) Uiso 0.25 1 d . . .
OW18 O -0.983(5) -0.250(5) -0.530(4) 0.06(3) Uiso 0.25 1 d . . .
OW3 O -0.875(4) -0.521(4) -0.099(3) 0.03(2) Uiso 0.25 1 d . . .
OW4 O -0.939(4) -0.612(4) -0.096(3) 0.019(16) Uiso 0.25 1 d . . .
O37 O -1.0000 -0.5000 -0.360(2) 0.034(14) Uiso 0.5 2 d S T P
OW10 O -0.751(4) -0.811(5) -0.569(3) 0.05(2) Uiso 0.25 1 d . . .

loop_
_atom_site_aniso_label
_atom_site_aniso_U_11
_atom_site_aniso_U_22
_atom_site_aniso_U_33
_atom_site_aniso_U_23
_atom_site_aniso_U_13
_atom_site_aniso_U_12
W9 0.0235(7) 0.0280(7) 0.0247(6) 0.0003(5) 0.0043(5) -0.0019(5)
W6 0.0348(8) 0.0190(7) 0.0321(7) -0.0014(5) 0.0077(6) -0.0016(5)
W10 0.0187(6) 0.0271(7) 0.0287(7) -0.0032(6) 0.0003(5) -0.0015(5)
W8 0.0313(7) 0.0328(7) 0.0241(6) 0.0057(6) -0.0042(6) -0.0035(6)
W4 0.0336(7) 0.0324(7) 0.0222(6) -0.0005(5) 0.0080(6) -0.0077(6)
W5 0.0429(8) 0.0295(7) 0.0248(7) -0.0083(6) 0.0104(6) -0.0094(6)
W7 0.0292(7) 0.0299(7) 0.0290(7) 0.0095(6) 0.0003(6) -0.0013(6)
W1 0.0272(7) 0.0323(8) 0.0403(8) -0.0006(6) 0.0117(6) 0.0002(6)
W3 0.0285(7) 0.0339(8) 0.0461(8) 0.0108(7) 0.0034(6) 0.0040(6)
W2 0.0400(8) 0.0266(7) 0.0535(9) -0.0075(7) 0.0167(7) 0.0020(6)
As1 0.0240(17) 0.0214(16) 0.0204(15) -0.0005(12) 0.0055(13) -0.0028(13)
U1 0.0465(18) 0.0423(17) 0.0534(18) -0.0071(14) 0.0073(14) -0.0070(14)
O4 0.046(14) 0.024(12) 0.038(13) 0.006(10) 0.009(10) -0.007(10)
O27 0.024(11) 0.029(11) 0.024(11) 0.002(9) 0.001(9) 0.005(9)
O15 0.028(11) 0.016(10) 0.016(10) 0.009(8) 0.002(8) 0.004(8)
O16 0.031(12) 0.042(13) 0.023(12) 0.001(9) 0.011(9) -0.012(10)
O19 0.049(14) 0.041(13) 0.011(10) -0.002(9) 0.006(9) -0.017(11)
O29 0.032(13) 0.031(12) 0.044(13) -0.008(10) 0.006(10) -0.014(10)
O7 0.024(12) 0.050(15) 0.034(12) 0.007(10) 0.005(9) 0.001(10)
O5 0.046(14) 0.024(12) 0.060(15) 0.020(11) -0.007(12) 0.002(10)
O28 0.015(11) 0.040(13) 0.059(15) 0.003(11) 0.012(10) 0.002(10)
O9 0.056(16) 0.018(12) 0.058(15) 0.003(11) 0.010(13) -0.001(11)
O34 0.024(11) 0.048(14) 0.021(11) -0.010(10) -0.006(9) 0.003(10)
O31 0.025(11) 0.043(13) 0.015(10) -0.007(9) 0.009(8) 0.007(10)
O10 0.044(14) 0.028(13) 0.049(14) 0.009(10) -0.005(11) -0.001(11)
O24 0.043(14) 0.038(14) 0.045(14) -0.012(11) -0.006(11) 0.000(11)
O23 0.032(12) 0.035(12) 0.034(12) 0.016(10) 0.025(10) 0.013(10)
O30 0.043(13) 0.026(11) 0.017(11) -0.001(8) -0.002(9) -0.009(10)
O32 0.030(12) 0.032(12) 0.021(11) 0.002(9) 0.003(9) -0.002(9)
O12 0.038(13) 0.050(15) 0.046(14) 0.014(12) 0.000(11) -0.013(11)
O20 0.037(13) 0.029(12) 0.047(13) -0.002(10) 0.006(11) -0.020(10)
O2 0.09(2) 0.014(12) 0.055(15) -0.003(10) 0.016(14) 0.004(12)
O17 0.016(10) 0.025(11) 0.034(12) -0.007(9) 0.002(8) 0.000(9)
O21 0.039(13) 0.019(11) 0.035(12) -0.010(9) 0.011(10) -0.007(9)
O13 0.024(11) 0.038(13) 0.024(11) 0.006(9) 0.015(9) 0.004(10)
O6 0.018(12) 0.074(18) 0.056(15) 0.009(13) 0.013(11) 0.006(11)
O33 0.028(13) 0.073(18) 0.031(13) 0.011(12) -0.006(10) 0.000(12)
O25 0.034(12) 0.022(11) 0.019(10) 0.005(8) 0.003(9) -0.005(9)
O35 0.045(14) 0.050(15) 0.028(12) 0.012(11) -0.006(10) -0.024(11)
Na2 0.044(9) 0.044(9) 0.012(12) 0.000 0.000 0.000
OW6 0.020(16) 0.045(19) 0.035(17) 0.000 0.000 0.009(14)
OW5 0.036(13) 0.041(13) 0.014(11) 0.003(9) 0.011(9) 0.007(10)
O11 0.040(13) 0.038(13) 0.030(12) 0.012(10) 0.006(10) 0.006(11)
O14 0.029(12) 0.028(12) 0.057(15) 0.015(10) 0.021(10) 0.011(10)
O18 0.047(15) 0.033(13) 0.042(13) -0.006(10) 0.013(11) -0.015(11)
O22 0.056(16) 0.019(12) 0.063(17) 0.008(11) 0.003(13) 0.013(11)
O3 0.059(16) 0.040(14) 0.042(14) 0.023(11) 0.015(12) 0.024(13)
O1 0.055(17) 0.038(14) 0.055(15) 0.014(11) 0.014(12) -0.007(12)
O26 0.039(14) 0.028(13) 0.054(15) -0.004(10) 0.004(11) 0.001(11)
Na1 0.05(2) 0.06(2) 0.10(2) -0.014(17) 0.010(17) -0.013(16)
OW2 0.05(3) 0.13(4) 0.18(5) -0.10(4) 0.03(3) -0.01(3)
OW1 0.15(5) 0.07(3) 0.11(4) -0.01(3) 0.07(3) 0.02(3)

loop_
_atom_type_symbol
_atom_type_description
_atom_type_scat_dispersion_real
_atom_type_scat_dispersion_imag
_atom_type_scat_source
As As 0.0499 2.0058 'International Tables Vol C Tables 4.2.6.8 and 6.1.1.4'
Na Na 0.0362 0.0249 'International Tables Vol C Tables 4.2.6.8 and 6.1.1.4'
O O 0.0106 0.0060 'International Tables Vol C Tables 4.2.6.8 and 6.1.1.4'
U U -9.6767 9.6646 'International Tables Vol C Tables 4.2.6.8 and 6.1.1.4'
W W -0.8490 6.8722 'International Tables Vol C Tables 4.2.6.8 and 6.1.1.4'

loop_
_geom_angle_atom_site_label_1
_geom_angle_atom_site_label_2
_geom_angle_atom_site_label_3
_geom_angle
_geom_angle_site_symmetry_1
_geom_angle_site_symmetry_3
O27 W9 O7 83.1(8) . .
O27 W9 O13 81.2(7) . .
O16 W9 O27 103.1(8) . .
O16 W9 O7 95.1(9) . .
O16 W9 O32 104.2(9) . .
O16 W9 O17 101.4(8) . .
O16 W9 O13 164.8(8) . .
O7 W9 O13 70.7(8) . .
O32 W9 O27 87.6(8) . .
O32 W9 O7 160.1(9) . .
O32 W9 O17 94.6(8) . .
O32 W9 O13 90.5(8) . .
O17 W9 O27 154.0(8) . .
O17 W9 O7 86.3(8) . .
O17 W9 O13 72.8(7) . .
O10 W6 O14 70.2(8) . .
O23 W6 O10 83.4(8) . .
O23 W6 O14 82.9(8) . .
O30 W6 O10 160.6(9) . .
O30 W6 O23 86.3(8) . .
O30 W6 O21 96.6(8) . .
O30 W6 O14 92.3(8) . .
O21 W6 O10 85.3(9) . .
O21 W6 O23 152.6(8) . .
O21 W6 O14 69.8(8) . .
O22 W6 O10 97.3(9) . .
O22 W6 O23 102.1(10) . .
O22 W6 O30 100.9(10) . .
O22 W6 O21 104.1(10) . .
O22 W6 O14 166.1(9) . .
O34 W10 O30 80.1(7) . 8_354
O34 W10 O32 82.2(8) . .
O34 W10 Na3 101.9(6) . .
O34 W10 Na1 47.0(8) . 8_354
O34 W10 Na1 149.2(7) . .
O34 W10 Na4 98.2(7) . 6_434
O34 W10 Na4 104.6(7) . 3_345
O31 W10 O34 155.5(8) . .
O31 W10 O30 82.7(8) . 8_354
O31 W10 O32 79.8(7) . .
O31 W10 Na3 102.6(6) . .
O31 W10 Na1 47.9(7) . .
O31 W10 Na1 148.9(7) . 8_354
O31 W10 Na4 105.0(7) . 6_434
O31 W10 Na4 98.1(7) . 3_345
O30 W10 Na3 136.5(5) 8_354 .
O30 W10 Na1 126.7(7) 8_354 8_354
O30 W10 Na1 91.3(7) 8_354 .
O30 W10 Na4 115.9(6) 8_354 6_434
O30 W10 Na4 156.8(6) 8_354 3_345
O32 W10 O30 87.6(7) . 8_354
O32 W10 Na3 136.0(5) . .
O32 W10 Na1 127.3(7) . .
O32 W10 Na1 90.6(7) . 8_354
O32 W10 Na4 115.4(6) . 3_345
O32 W10 Na4 156.3(6) . 6_434
O33 W10 O34 100.2(10) . .
O33 W10 O31 96.3(9) . .
O33 W10 O30 87.7(8) . 8_354
O33 W10 O32 174.2(8) . .
O33 W10 Na3 48.9(7) . .
O33 W10 Na1 94.9(9) . 8_354
O33 W10 Na1 49.6(9) . .
O33 W10 Na4 69.2(8) . 3_345
O33 W10 Na4 28.9(8) . 6_434
O35 W10 O34 95.8(9) . .
O35 W10 O31 99.7(9) . .
O35 W10 O30 173.8(8) . 8_354
O35 W10 O32 87.2(9) . .
O35 W10 O33 97.7(10) . .
O35 W10 Na3 48.8(7) . .
O35 W10 Na1 50.0(9) . 8_354
O35 W10 Na1 94.5(8) . .
O35 W10 Na4 28.9(8) . 3_345
O35 W10 Na4 69.2(8) . 6_434
Na1 W10 Na3 64.7(5) . .
Na1 W10 Na3 64.6(5) 8_354 .
Na1 W10 Na1 129.2(10) . 8_354
Na4 W10 Na3 20.6(4) 6_434 .
Na4 W10 Na3 20.7(4) 3_345 .
Na4 W10 Na1 72.9(7) 3_345 .
Na4 W10 Na1 59.5(7) 3_345 8_354
Na4 W10 Na1 59.0(6) 6_434 .
Na4 W10 Na1 73.3(7) 6_434 8_354
Na4 W10 Na4 41.3(7) 6_434 3_345
O27 W8 O15 87.0(7) . .
O27 W8 O31 88.6(8) . .
O27 W8 O12 86.6(8) . .
O27 W8 O25 159.4(8) . .
O27 W8 Na1 134.5(8) . .
O15 W8 Na1 90.7(7) . .
O31 W8 O15 84.2(7) . .
O31 W8 O12 156.4(9) . .
O31 W8 O25 87.5(8) . .
O31 W8 Na1 46.0(8) . .
O12 W8 O15 72.5(8) . .
O12 W8 O25 88.9(8) . .
O12 W8 Na1 135.6(8) . .
O25 W8 O15 72.6(7) . .
O25 W8 Na1 46.6(8) . .
O26 W8 O27 102.5(9) . .
O26 W8 O15 168.4(8) . .
O26 W8 O31 102.6(9) . .
O26 W8 O12 101.0(10) . .
O26 W8 O25 98.1(9) . .
O26 W8 Na1 87.5(9) . .
O8 W4 O13 71.5(7) . .
O19 W4 O8 84.6(8) . .
O19 W4 O17 159.2(8) . .
O19 W4 O13 85.8(8) . .
O28 W4 O8 160.6(9) . .
O28 W4 O19 94.1(9) . .
O28 W4 O17 93.1(9) . .
O28 W4 O13 89.1(9) . .
O17 W4 O8 82.2(7) . .
O17 W4 O13 74.9(8) . .
O18 W4 O8 95.5(9) . .
O18 W4 O19 100.9(9) . .
O18 W4 O28 103.7(10) . .
O18 W4 O17 96.3(9) . .
O18 W4 O13 164.9(9) . .
O19 W5 O9 85.4(9) . .
O19 W5 O14 85.5(7) . .
O29 W5 O19 92.7(9) . .
O29 W5 O9 160.6(10) . .
O29 W5 O21 94.2(9) . .
O29 W5 O14 88.7(9) . .
O9 W5 O14 71.9(8) . .
O20 W5 O19 101.1(8) . .
O20 W5 O29 103.9(10) . .
O20 W5 O9 95.4(10) . .
O20 W5 O21 97.9(9) . .
O20 W5 O14 165.3(9) . .
O21 W5 O19 157.6(9) . .
O21 W5 O9 81.1(8) . .
O21 W5 O14 73.4(8) . .
O15 W7 Na1 90.4(7) . .
O34 W7 O15 84.3(7) 6_434 .
O34 W7 O25 86.8(8) 6_434 .
O34 W7 O11 157.3(8) 6_434 .
O34 W7 Na1 45.2(7) 6_434 .
O24 W7 O15 168.1(9) . .
O24 W7 O34 102.7(9) . 6_434
O24 W7 O23 101.6(9) . .
O24 W7 O25 97.5(9) . .
O24 W7 O11 100.0(10) . .
O24 W7 Na1 87.9(9) . .
O23 W7 O15 88.1(7) . .
O23 W7 O34 88.4(8) . 6_434
O23 W7 O25 161.0(7) . .
O23 W7 O11 89.3(8) . .
O23 W7 Na1 133.4(8) . .
O25 W7 O15 73.1(7) . .
O25 W7 O11 88.1(9) . .
O25 W7 Na1 46.2(8) . .
O11 W7 O15 73.0(7) . .
O11 W7 Na1 134.2(8) . .
O4 W1 O7 157.0(9) . .
O4 W1 O13 85.9(8) . .
O4 W1 O6 85.1(10) . .
O8 W1 O4 91.8(9) . .
O8 W1 O7 90.9(9) . .
O8 W1 O13 75.1(8) . .
O8 W1 O6 159.5(9) . .
O7 W1 O13 72.8(8) . .
O7 W1 O6 84.4(9) . .
O6 W1 O13 84.4(7) . .
O1 W1 O4 99.9(10) . .
O1 W1 O8 99.5(10) . .
O1 W1 O7 102.1(10) . .
O1 W1 O13 172.3(8) . .
O1 W1 O6 101.1(9) . .
O5 W3 O15 85.2(8) . .
O5 W3 O12 157.4(9) . .
O5 W3 O6 94.1(10) . .
O5 W3 O11 86.8(9) . .
O12 W3 O15 72.2(8) . .
O12 W3 O11 85.0(9) . .
O6 W3 O15 86.3(8) . .
O6 W3 O12 86.2(10) . .
O6 W3 O11 158.9(9) . .
O11 W3 O15 72.7(7) . .
O3 W3 O15 167.3(8) . .
O3 W3 O5 103.9(11) . .
O3 W3 O12 98.2(10) . .
O3 W3 O6 101.7(10) . .
O3 W3 O11 98.6(9) . .
O4 W2 O5 84.0(8) . .
O4 W2 O14 84.4(8) . .
O5 W2 O14 83.4(8) . .
O9 W2 O4 91.1(9) . .
O9 W2 O5 155.7(9) . .
O9 W2 O10 92.5(9) . .
O9 W2 O14 72.4(8) . .
O10 W2 O4 155.8(9) . .
O10 W2 O5 82.9(9) . .
O10 W2 O14 73.9(8) . .
O2 W2 O4 100.7(10) . .
O2 W2 O5 100.8(10) . .
O2 W2 O9 103.5(10) . .
O2 W2 O10 101.7(10) . .
O2 W2 O14 173.7(10) . .
O15 As1 O14 96.3(9) . .
O13 As1 O15 96.5(8) . .
O13 As1 O14 99.3(9) . .
O29 U1 O28 74.0(7) . .
O29 U1 O33 86.7(7) . 6_434
O29 U1 O35 129.9(8) . .
O29 U1 OW20 76(2) . 3_345
O29 U1 Na4 130.4(7) . 3_345
O29 U1 Na4 141.9(6) . .
O29 U1 O36 142.3(5) . .
O29 U1 OW3 67.7(19) . 6_434
O29 U1 OW4 132.1(16) . 8_354
O28 U1 O33 131.8(8) . 6_434
O28 U1 O35 87.4(8) . .
O28 U1 OW20 78(2) . 3_345
O28 U1 Na4 132.3(7) . 3_345
O28 U1 Na4 141.2(6) . .
O28 U1 O36 142.7(6) . .
O28 U1 OW3 133.6(18) . 6_434
O28 U1 OW4 66.4(17) . 8_354
O38 U1 O29 118.2(8) . .
O38 U1 O28 118.0(8) . .
O38 U1 O33 110.1(8) . 6_434
O38 U1 O35 111.6(8) . .
O38 U1 OW20 53(2) . 3_345
O38 U1 Na4 65.3(8) . .
O38 U1 Na4 88.0(9) . 3_345
O38 U1 O36 60.6(14) . .
O38 U1 OW3 63.4(19) . 6_434
O38 U1 OW4 63.6(16) . 8_354
O33 U1 OW20 140(2) 6_434 3_345
O33 U1 Na4 59.3(6) 6_434 .
O33 U1 Na4 43.7(7) 6_434 3_345
O33 U1 OW3 71.5(19) 6_434 6_434
O33 U1 OW4 140.2(16) 6_434 8_354
O35 U1 O33 71.8(6) . 6_434
O35 U1 OW20 145(2) . 3_345
O35 U1 Na4 59.1(6) . .
O35 U1 Na4 45.0(7) . 3_345
O35 U1 OW3 137.7(18) . 6_434
O35 U1 OW4 74.9(16) . 8_354
OW20 U1 Na4 118(2) 3_345 .
OW20 U1 Na4 141(2) 3_345 3_345
OW20 U1 OW3 68(3) 3_345 6_434
OW20 U1 OW4 71(2) 3_345 8_354
Na4 U1 Na4 22.8(6) 3_345 .
O36 U1 O33 62.3(11) . 6_434
O36 U1 O35 63.0(11) . .
O36 U1 OW20 114(2) . 3_345
O36 U1 Na4 4.7(13) . .
O36 U1 Na4 27.4(12) . 3_345
O36 U1 OW3 81.5(19) . 6_434
O36 U1 OW4 83.5(16) . 8_354
OW3 U1 Na4 93.1(18) 6_434 3_345
OW3 U1 Na4 84.1(18) 6_434 .
OW3 U1 OW4 126(2) 6_434 8_354
OW4 U1 Na4 96.7(16) 8_354 3_345
OW4 U1 Na4 85.0(16) 8_354 .
O37 U1 O29 139.8(8) . .
O37 U1 O28 140.0(8) . .
O37 U1 O38 37.2(17) . .
O37 U1 O33 80.5(14) . 6_434
O37 U1 O35 81.5(15) . .
O37 U1 OW20 90(3) . 3_345
O37 U1 Na4 28.1(17) . .
O37 U1 Na4 50.8(17) . 3_345
O37 U1 O36 23.4(16) . .
O37 U1 OW3 72(2) . 6_434
O37 U1 OW4 73.6(17) . 8_354
W1 O4 W2 156.7(12) . .
W8 O27 W9 146.6(10) . .
W8 O15 W7 93.7(6) . .
W8 O15 W3 93.1(6) . .
W7 O15 W3 93.1(6) . .
As1 O15 W8 116.6(8) . .
As1 O15 W7 116.4(9) . .
As1 O15 W3 134.7(9) . .
W1 O8 W4 120.0(10) . .
W4 O19 W5 144.2(11) . .
W5 O29 U1 155.8(11) . .
W1 O7 W9 125.0(11) . .
W3 O5 W2 146.7(11) . .
W4 O28 U1 153.4(12) . .
W2 O9 W5 120.9(11) . .
W10 O34 Na1 100.6(11) . 8_354
W7 O34 W10 145.6(11) 8_354 .
W7 O34 Na1 103.6(11) 8_354 8_354
W10 O31 Na1 99.6(10) . .
W8 O31 W10 147.1(11) . .
W8 O31 Na1 102.7(11) . .
W2 O10 W6 123.8(11) . .
W7 O23 W6 147.4(11) . .
W6 O30 W10 154.4(11) . 6_434
W9 O32 W10 153.1(10) . .
W8 O12 W3 122.2(11) . .
U1 O38 U1 127.5(15) . 3_345
O37 O38 U1 63.7(8) . 3_345
O37 O38 U1 63.7(8) . .
W9 O17 W4 120.1(10) . .
W6 O21 W5 123.8(10) . .
W4 O13 W9 91.7(7) . .
W4 O13 W1 93.4(6) . .
W1 O13 W9 91.2(7) . .
As1 O13 W9 121.7(9) . .
As1 O13 W4 115.7(10) . .
As1 O13 W1 133.2(10) . .
W3 O6 W1 145.7(13) . .
W10 O33 U1 161.0(13) . 8_354
W10 O33 Na3 102.5(9) . .
W10 O33 Na1 101.1(12) . .
W10 O33 Na4 124.2(13) . 6_434
U1 O33 Na3 93.6(7) 8_354 .
U1 O33 Na1 89.5(9) 8_354 .
Na1 O33 Na3 87.5(9) . .
Na4 O33 U1 70.8(9) 6_434 8_354
Na4 O33 Na3 23.0(7) 6_434 .
Na4 O33 Na1 90.5(13) 6_434 .
W8 O25 Na1 100.9(10) . .
W7 O25 W8 120.5(9) . .
W7 O25 Na1 102.5(10) . .
W10 O35 U1 161.4(13) . .
W10 O35 Na3 102.8(9) . .
W10 O35 Na1 101.0(11) . 8_354
W10 O35 Na4 125.2(13) . 3_345
U1 O35 Na3 93.8(6) . .
U1 O35 Na1 87.9(9) . 8_354
Na1 O35 Na3 87.0(10) 8_354 .
Na4 O35 U1 70.4(9) 3_345 .
Na4 O35 Na3 23.8(7) 3_345 .
Na4 O35 Na1 90.5(13) 3_345 8_354
OW6 Na2 OW6 180.0 . 2_544
OW5 Na2 OW6 90.4(4) 4_454 2_544
OW5 Na2 OW6 89.6(4) . 2_544
OW5 Na2 OW6 89.6(4) 3_445 2_544
OW5 Na2 OW6 89.6(4) 2_544 .
OW5 Na2 OW6 90.4(4) 2_544 2_544
OW5 Na2 OW6 90.4(4) . .
OW5 Na2 OW6 89.6(4) 4_454 .
OW5 Na2 OW6 90.4(4) 3_445 .
OW5 Na2 OW5 90.003(10) 3_445 4_454
OW5 Na2 OW5 90.004(8) . 4_454
OW5 Na2 OW5 179.2(9) 4_454 2_544
OW5 Na2 OW5 90.002(10) . 2_544
OW5 Na2 OW5 90.003(8) 3_445 2_544
OW5 Na2 OW5 179.2(9) . 3_445
W7 O11 W3 121.0(10) . .
W5 O14 W6 91.8(8) . .
W5 O14 W2 94.8(8) . .
W2 O14 W6 91.6(7) . .
As1 O14 W6 118.9(9) . .
As1 O14 W5 114.7(9) . .
As1 O14 W2 135.1(11) . .
O33 Na3 O33 102.2(4) . 6_434
O35 Na3 O33 163.9(6) 8_354 6_434
O35 Na3 O33 63.0(6) 8_354 .
O35 Na3 O33 92.2(6) 3_345 6_434
O35 Na3 O33 92.2(6) 6_434 .
O35 Na3 O33 163.9(6) 3_345 .
O35 Na3 O33 56.9(6) 6_434 6_434
O35 Na3 O33 56.9(6) . .
O35 Na3 O33 63.0(6) . 6_434
O35 Na3 O35 101.7(3) 6_434 .
O35 Na3 O35 101.7(3) 8_354 3_345
O35 Na3 O35 126.4(8) 3_345 .
O35 Na3 O35 126.4(8) 8_354 6_434
O35 Na3 O35 101.7(3) 3_345 6_434
O35 Na3 O35 101.7(3) 8_354 .
Na4 Na3 O33 132.0(11) . .
Na4 Na3 O33 93.0(11) 3_345 .
Na4 Na3 O33 95.5(11) 8_354 .
Na4 Na3 O33 93.0(11) 8_354 6_434
Na4 Na3 O33 132.0(11) 6_434 6_434
Na4 Na3 O33 35.2(11) 3_345 6_434
Na4 Na3 O33 35.2(11) 6_434 .
Na4 Na3 O33 95.5(11) . 6_434
Na4 Na3 O35 94.8(10) 3_345 3_345
Na4 Na3 O35 37.7(10) 8_354 6_434
Na4 Na3 O35 94.8(10) 6_434 6_434
Na4 Na3 O35 37.7(10) 6_434 8_354
Na4 Na3 O35 94.8(10) . .
Na4 Na3 O35 94.8(10) 8_354 8_354
Na4 Na3 O35 90.8(10) 3_345 6_434
Na4 Na3 O35 90.8(10) . 8_354
Na4 Na3 O35 133.9(11) 6_434 3_345
Na4 Na3 O35 133.9(11) 8_354 .
Na4 Na3 O35 90.8(10) 8_354 3_345
Na4 Na3 O35 90.8(10) 6_434 .
Na4 Na3 O35 37.7(10) . 3_345
Na4 Na3 O35 37.7(11) 3_345 .
Na4 Na3 O35 133.9(11) . 6_434
Na4 Na3 O35 133.9(11) 3_345 8_354
Na4 Na3 Na4 76.6(19) 3_345 .
Na4 Na3 Na4 128.0(12) 6_434 .
Na4 Na3 Na4 128.0(12) 3_345 8_354
Na4 Na3 Na4 128.0(12) 8_354 .
Na4 Na3 Na4 76.6(19) 6_434 8_354
Na4 Na3 Na4 128.0(12) 6_434 3_345
Na4 Na3 O36 141.7(9) . 6_434
Na4 Na3 O36 141.7(9) 6_434 .
Na4 Na3 O36 38.3(10) 8_354 6_434
Na4 Na3 O36 141.7(10) 8_354 .
Na4 Na3 O36 38.3(9) 3_345 .
Na4 Na3 O36 38.3(9) . .
Na4 Na3 O36 38.3(9) 6_434 6_434
Na4 Na3 O36 141.7(9) 3_345 6_434
O36 Na3 O33 117.4(4) . .
O36 Na3 O33 62.6(4) . 6_434
O36 Na3 O33 62.6(4) 6_434 .
O36 Na3 O33 117.4(4) 6_434 6_434
O36 Na3 O35 116.8(4) . 6_434
O36 Na3 O35 63.2(4) . .
O36 Na3 O35 63.2(4) 6_434 6_434
O36 Na3 O35 116.8(4) 6_434 .
O36 Na3 O35 116.8(4) . 8_354
O36 Na3 O35 63.2(4) 6_434 8_354
O36 Na3 O35 63.2(4) . 3_345
O36 Na3 O35 116.8(4) 6_434 3_345
O36 Na3 O36 180.0 . 6_434
O34 Na1 O31 73.1(10) 6_434 .
O34 Na1 O33 112.4(13) 6_434 .
O34 Na1 O25 59.7(9) 6_434 .
O34 Na1 O35 60.7(9) 6_434 6_434
O34 Na1 Na4 103.1(12) 6_434 6_434
O34 Na1 O36 107.6(15) 6_434 6_434
O34 Na1 O37 121.9(15) 6_434 6_434
O31 Na1 O33 61.2(9) . .
O31 Na1 O25 60.7(9) . .
O31 Na1 O35 112.2(13) . 6_434
O31 Na1 Na4 87.0(10) . 6_434
O31 Na1 O36 107.8(15) . 6_434
O31 Na1 O37 122.1(15) . 6_434
O33 Na1 O35 93.2(12) . 6_434
O33 Na1 Na4 34.4(7) . 6_434
O33 Na1 O36 52.5(9) . 6_434
O33 Na1 O37 61.8(10) . 6_434
O25 Na1 O33 120.7(13) . .
O25 Na1 O35 118.9(13) . 6_434
O25 Na1 Na4 146.1(13) . 6_434
O25 Na1 O36 164.1(18) . 6_434
O25 Na1 O37 176.8(18) . 6_434
O35 Na1 Na4 61.3(9) 6_434 6_434
O35 Na1 O36 52.6(9) 6_434 6_434
O35 Na1 O37 62.1(10) 6_434 6_434
OW2 Na1 O34 87.5(15) . 6_434
OW2 Na1 O31 143.8(18) . .
OW2 Na1 O33 154.2(18) . .
OW2 Na1 O25 83.1(15) . .
OW2 Na1 O35 82.1(15) . 6_434
OW2 Na1 Na4 127.7(16) . 6_434
OW2 Na1 OW1 91.7(19) . .
OW2 Na1 O36 107.1(17) . 6_434
OW2 Na1 O37 94.1(16) . 6_434
OW1 Na1 O34 143.8(19) . 6_434
OW1 Na1 O31 87.1(14) . .
OW1 Na1 O33 81.7(15) . .
OW1 Na1 O25 84.3(15) . .
OW1 Na1 O35 154.8(18) . 6_434
OW1 Na1 Na4 105.8(16) . 6_434
OW1 Na1 O36 107.2(18) . 6_434
OW1 Na1 O37 94.3(17) . 6_434
O36 Na1 Na4 20.8(9) 6_434 6_434
OW3 Na1 O34 173(3) . 6_434
OW3 Na1 O31 110(3) . .
OW3 Na1 O33 75(3) . .
OW3 Na1 O25 115(3) . .
OW3 Na1 O35 123(3) . 6_434
OW3 Na1 Na4 84(3) . 6_434
OW3 Na1 OW2 87(3) . .
OW3 Na1 OW1 32(2) . .
OW3 Na1 O36 78(3) . 6_434
OW3 Na1 OW4 66(3) . .
OW3 Na1 O37 63(3) . 6_434
OW4 Na1 O34 111(2) . 6_434
OW4 Na1 O31 170(3) . .
OW4 Na1 O33 123(3) . .
OW4 Na1 O25 113(3) . .
OW4 Na1 O35 77(2) . 6_434
OW4 Na1 Na4 101(2) . 6_434
OW4 Na1 OW2 31(2) . .
OW4 Na1 OW1 85(2) . .
OW4 Na1 O36 80(2) . 6_434
OW4 Na1 O37 64(2) . 6_434
O37 Na1 Na4 37.1(11) 6_434 6_434
O37 Na1 O36 19.0(13) 6_434 6_434
OW19 OW20 U1 127(5) . 3_345
W10 Na4 W10 103.1(6) 8_354 3_345
U1 Na4 W10 90.1(6) 3_345 3_345
U1 Na4 W10 91.7(6) 3_345 8_354
U1 Na4 O36 166.9(10) 3_345 6_434
O33 Na4 W10 26.9(7) 8_354 8_354
O33 Na4 W10 107.3(11) 8_354 3_345
O33 Na4 U1 65.5(9) 8_354 3_345
O33 Na4 O35 99.0(14) 8_354 3_345
O33 Na4 Na4 96.0(14) 8_354 6_434
O33 Na4 Na4 127.6(15) 8_354 8_354
O33 Na4 O36 108.4(11) 8_354 6_434
O33 Na4 O37 97.0(12) 8_354 .
O35 Na4 W10 107.1(11) 3_345 8_354
O35 Na4 W10 25.9(7) 3_345 3_345
O35 Na4 U1 64.6(9) 3_345 3_345
O35 Na4 Na4 92.9(13) 3_345 8_354
O35 Na4 Na4 126.4(15) 3_345 6_434
O35 Na4 O36 106.5(11) 3_345 6_434
O35 Na4 O37 96.5(11) 3_345 .
Na3 Na4 W10 96.4(11) . 8_354
Na3 Na4 W10 94.2(11) . 3_345
Na3 Na4 U1 169.7(14) . 3_345
Na3 Na4 O33 121.8(16) . 8_354
Na3 Na4 O35 118.5(15) . 3_345
Na3 Na4 Na4 26.0(6) . 6_434
Na3 Na4 Na4 51.7(9) . 3_345
Na3 Na4 Na4 26.0(6) . 8_354
Na3 Na4 O36 23.0(6) . 6_434
Na3 Na4 O37 118.9(16) . .
Na4 Na4 W10 70.4(9) 6_434 8_354
Na4 Na4 W10 100.6(10) 6_434 3_345
Na4 Na4 W10 120.5(17) 3_345 3_345
Na4 Na4 W10 101.0(10) 8_354 8_354
Na4 Na4 W10 124.8(17) 3_345 8_354
Na4 Na4 W10 68.2(9) 8_354 3_345
Na4 Na4 U1 160.8(12) 6_434 3_345
Na4 Na4 U1 118.2(5) 3_345 3_345
Na4 Na4 U1 156.8(12) 8_354 3_345
Na4 Na4 O33 132(2) 3_345 8_354
Na4 Na4 O35 127(2) 3_345 3_345
Na4 Na4 Na4 40.4(11) 6_434 8_354
Na4 Na4 Na4 69.8(5) 3_345 8_354
Na4 Na4 Na4 69.8(5) 3_345 6_434
Na4 Na4 O36 21.1(6) 8_354 6_434
Na4 Na4 O36 74.7(6) 3_345 6_434
Na4 Na4 O36 21.1(6) 6_434 6_434
Na4 Na4 O37 67.2(9) 3_345 .
O36 Na4 W10 81.5(6) 6_434 8_354
O36 Na4 W10 127.5(14) . 8_354
O36 Na4 W10 80.6(6) 6_434 3_345
O36 Na4 W10 124.6(14) . 3_345
O36 Na4 U1 70(2) . 3_345
O36 Na4 O33 109.3(19) . 8_354
O36 Na4 O35 107.6(18) . 3_345
O36 Na4 Na3 100(3) . .
O36 Na4 Na4 115(2) . 8_354
O36 Na4 Na4 49(2) . 3_345
O36 Na4 Na4 115(2) . 6_434
O36 Na4 O36 123(3) . 6_434
O36 Na4 O37 18.7(19) . .
O37 Na4 W10 118.8(9) . 3_345
O37 Na4 W10 120.4(9) . 8_354
O37 Na4 U1 51.0(8) . 3_345
O37 Na4 Na4 132.1(13) . 6_434
O37 Na4 Na4 132.1(13) . 8_354
O37 Na4 O36 141.9(13) . 6_434
OW4 OW2 Na1 62(4) . .
OW3 OW1 Na1 58(4) . .
U1 O36 U1 111(2) 3_345 .
U1 O36 Na1 83.7(10) 3_345 6_434
U1 O36 Na1 83.7(10) . 8_354
U1 O36 Na1 84.8(10) . 6_434
U1 O36 Na1 84.8(10) 3_345 8_354
U1 O36 Na4 123.7(12) . 8_354
U1 O36 Na4 122.3(12) 3_345 8_354
U1 O36 Na4 122.3(12) . 6_434
U1 O36 Na4 123.7(12) 3_345 6_434
Na3 O36 U1 124.3(12) . .
Na3 O36 U1 124.3(12) . 3_345
Na3 O36 Na1 100.3(13) . 6_434
Na3 O36 Na1 100.3(13) . 8_354
Na3 O36 Na4 15.3(6) . 8_354
Na3 O36 Na4 15.3(6) . 6_434
Na1 O36 Na1 159(3) 6_434 8_354
Na1 O36 Na4 85.0(11) 8_354 6_434
Na1 O36 Na4 85.0(11) 6_434 8_354
Na1 O36 Na4 115.5(17) 8_354 8_354
Na1 O36 Na4 115.5(17) 6_434 6_434
Na4 O36 U1 166(3) 3_345 3_345
Na4 O36 U1 82.9(13) . 3_345
Na4 O36 U1 82.9(13) 3_345 .
Na4 O36 U1 166(3) . .
Na4 O36 Na3 41(2) 3_345 .
Na4 O36 Na3 41(2) . .
Na4 O36 Na1 99.0(14) . 6_434
Na4 O36 Na1 99.0(14) 3_345 8_354
Na4 O36 Na1 96.3(14) 3_345 6_434
Na4 O36 Na1 96.3(14) . 8_354
Na4 O36 Na4 44(2) 3_345 8_354
Na4 O36 Na4 83(5) 3_345 .
Na4 O36 Na4 30.5(11) 6_434 8_354
Na4 O36 Na4 44(2) 3_345 6_434
Na4 O36 Na4 44(2) . 6_434
Na4 O36 Na4 44(2) . 8_354
O37 O36 U1 55.7(12) . 3_345
O37 O36 U1 55.7(12) . .
O37 O36 Na3 180.000(10) . .
O37 O36 Na1 79.7(13) . 8_354
O37 O36 Na1 79.7(13) . 6_434
O37 O36 Na4 139(2) . .
O37 O36 Na4 139(2) . 3_345
O37 O36 Na4 164.7(6) . 6_434
O37 O36 Na4 164.7(6) . 8_354
Na1 OW3 U1 107(3) . 8_354
OW1 OW3 U1 129(6) . 8_354
OW1 OW3 Na1 90(5) . .
Na1 OW4 U1 103(3) . 6_434
OW2 OW4 U1 127(5) . 6_434
OW2 OW4 Na1 87(5) . .
U1 O37 U1 158(3) 3_345 .
U1 O37 Na3 100.9(17) 3_345 .
U1 O37 Na3 100.9(17) . .
U1 O37 Na1 92.3(6) 3_345 8_354
U1 O37 Na1 91.0(6) 3_345 6_434
U1 O37 Na1 92.3(6) . 6_434
U1 O37 Na1 91.0(6) . 8_354
O38 O37 U1 79.1(17) . 3_345
O38 O37 U1 79.1(17) . .
O38 O37 Na3 180.0 . .
O38 O37 Na1 98.7(13) . 6_434
O38 O37 Na1 98.7(13) . 8_354
O38 O37 Na4 157.2(9) . .
O38 O37 Na4 157.2(9) . 3_345
Na3 O37 Na1 81.3(13) . 8_354
Na3 O37 Na1 81.3(13) . 6_434
Na1 O37 Na1 163(3) 8_354 6_434
Na4 O37 U1 78.1(11) . 3_345
Na4 O37 U1 124(2) . .
Na4 O37 U1 78.1(11) 3_345 .
Na4 O37 U1 124(2) 3_345 3_345
Na4 O37 Na3 22.8(9) . .
Na4 O37 Na3 22.8(9) 3_345 .
Na4 O37 Na1 81.2(14) . 8_354
Na4 O37 Na1 81.2(14) 3_345 6_434
Na4 O37 Na1 82.7(14) . 6_434
Na4 O37 Na1 82.7(14) 3_345 8_354
Na4 O37 Na4 45.6(18) 3_345 .
O36 O37 U1 100.9(17) . 3_345
O36 O37 U1 100.9(17) . .
O36 O37 O38 180.000(13) . .
O36 O37 Na3 0.000(10) . .
O36 O37 Na1 81.3(13) . 8_354
O36 O37 Na1 81.3(13) . 6_434
O36 O37 Na4 22.8(9) . .
O36 O37 Na4 22.8(9) . 3_345

loop_
_geom_bond_atom_site_label_1
_geom_bond_atom_site_label_2
_geom_bond_distance
_geom_bond_site_symmetry_2
W9 O27 1.971(18) .
W9 O16 1.72(2) .
W9 O7 1.97(2) .
W9 O32 1.794(19) .
W9 O17 1.922(18) .
W9 O13 2.40(2) .
W6 O10 1.97(2) .
W6 O23 1.93(2) .
W6 O30 1.74(2) .
W6 O21 1.909(18) .
W6 O14 2.43(2) .
W6 O22 1.73(2) .
W10 O34 1.93(2) .
W10 O31 1.92(2) .
W10 O30 2.145(19) 8_354
W10 O32 2.110(18) .
W10 O33 1.76(2) .
W10 O35 1.75(2) .
W10 Na3 3.5900(11) .
W10 Na1 3.54(3) 8_354
W10 Na1 3.53(3) .
W10 Na4 3.22(2) 6_434
W10 Na4 3.26(2) 3_345
W8 O27 1.864(18) .
W8 O15 2.311(18) .
W8 O31 1.919(19) .
W8 O12 1.92(2) .
W8 O25 1.970(18) .
W8 O26 1.67(2) .
W8 Na1 3.60(3) .
W4 O8 2.12(2) .
W4 O19 1.90(2) .
W4 O28 1.74(2) .
W4 O17 1.962(18) .
W4 O13 2.289(18) .
W4 O18 1.73(2) .
W5 O19 1.942(19) .
W5 O29 1.74(2) .
W5 O9 2.00(2) .
W5 O20 1.73(2) .
W5 O21 1.921(19) .
W5 O14 2.27(2) .
W7 O15 2.320(16) .
W7 O34 1.92(2) 6_434
W7 O24 1.66(2) .
W7 O23 1.89(2) .
W7 O25 1.922(18) .
W7 O11 1.93(2) .
W7 Na1 3.61(3) .
W1 O4 1.84(2) .
W1 O8 1.790(19) .
W1 O7 1.88(2) .
W1 O13 2.377(19) .
W1 O6 2.01(2) .
W1 O1 1.75(2) .
W3 O15 2.322(17) .
W3 O5 1.83(2) .
W3 O12 1.92(2) .
W3 O6 1.85(2) .
W3 O11 1.94(2) .
W3 O3 1.72(2) .
W2 O4 1.98(2) .
W2 O5 2.03(2) .
W2 O9 1.89(2) .
W2 O10 1.89(2) .
W2 O2 1.73(2) .
W2 O14 2.33(2) .
As1 O15 1.785(17) .
As1 O13 1.782(18) .
As1 O14 1.82(2) .
U1 O29 2.38(2) .
U1 O28 2.393(19) .
U1 O38 2.236(15) .
U1 O33 2.48(2) 6_434
U1 O35 2.46(2) .
U1 OW20 2.500(15) 3_345
U1 Na4 3.60(2) .
U1 Na4 2.57(2) 3_345
U1 O36 2.43(4) .
U1 OW3 2.54(9) 6_434
U1 OW4 2.56(7) 8_354
U1 O37 2.042(12) .
O34 W7 1.92(2) 8_354
O34 Na1 2.64(4) 8_354
O31 Na1 2.65(4) .
O30 W10 2.144(19) 6_434
O38 U1 2.236(15) 3_345
O38 O37 1.38(6) .
O33 U1 2.48(2) 8_354
O33 Na3 2.77(2) .
O33 Na1 2.73(4) .
O33 Na4 1.88(3) 6_434
O25 Na1 2.67(4) .
O35 Na3 2.77(2) .
O35 Na1 2.76(4) 8_354
O35 Na4 1.93(3) 3_345
Na2 OW6 2.40(3) .
Na2 OW6 2.40(3) 2_544
Na2 OW5 2.31(2) 3_445
Na2 OW5 2.31(2) .
Na2 OW5 2.31(2) 4_454
Na2 OW5 2.31(2) 2_544
Na3 O33 2.77(2) 6_434
Na3 O35 2.77(2) 6_434
Na3 O35 2.77(2) 3_345
Na3 O35 2.77(2) 8_354
Na3 Na4 1.27(2) .
Na3 Na4 1.27(2) 3_345
Na3 Na4 1.27(2) 6_434
Na3 Na4 1.27(2) 8_354
Na3 O36 1.89(6) 6_434
Na3 O36 1.89(6) .
OW19 OW20 1.53(10) .
OW17 OW18 1.40(13) .
Na1 O34 2.64(4) 6_434
Na1 O35 2.76(4) 6_434
Na1 Na4 3.33(4) 6_434
Na1 OW2 2.33(7) .
Na1 OW1 2.38(6) .
Na1 O36 2.98(4) 6_434
Na1 OW3 2.01(8) .
Na1 OW4 2.06(8) .
Na1 O37 2.97(3) 6_434
OW20 U1 2.500(15) 3_345
Na4 W10 3.26(2) 3_345
Na4 W10 3.22(2) 8_354
Na4 U1 2.57(2) 3_345
Na4 O33 1.88(3) 8_354
Na4 O35 1.93(3) 3_345
Na4 Na4 1.58(4) 3_345
Na4 Na4 2.29(4) 6_434
Na4 Na4 2.29(4) 8_354
Na4 O36 1.19(5) .
Na4 O36 3.00(7) 6_434
Na4 O37 2.04(6) .
OW2 OW4 1.21(8) .
OW1 OW3 1.27(9) .
O36 U1 2.43(4) 3_345
O36 Na1 2.98(4) 8_354
O36 Na1 2.98(4) 6_434
O36 Na4 3.00(7) 6_434
O36 Na4 3.00(7) 8_354
O36 Na4 1.19(5) 3_345
O36 O37 0.98(7) .
OW12 OW11 1.12(11) .
OW3 U1 2.54(8) 8_354
OW4 U1 2.56(7) 6_434
O37 U1 2.042(12) 3_345
O37 Na1 2.97(3) 6_434
O37 Na1 2.97(3) 8_354
O37 Na4 2.04(6) 3_345
